data_4109535
loop_
_publ_author_name
'Richard D. Adams'
'Burjor Captain'
'Eszter Trufan'
'Lei Zhu'

_publ_section_title
;
 Activation of Metal Hydride Complexes by Tri-tert-butylphosphine-Platinum
 and -Palladium Groups
;
_journal_name_full 'Journal of the American Chemical Society'
_journal_page_first 7545
_journal_page_last 7556
_journal_paper_doi 10.1021/ja070617h
_journal_volume 129
_journal_year 2007
_chemical_formula_sum 'C49 H55 O3 Os P Pt Sn'
_chemical_formula_weight 1226.88
_chemical_name_systematic
; 
 ? 
;
_space_group_IT_number 2
_symmetry_cell_setting triclinic
_symmetry_space_group_name_Hall '-P 1'
_symmetry_space_group_name_H-M 'P -1'
_atom_sites_solution_hydrogens geom
_atom_sites_solution_primary direct
_atom_sites_solution_secondary difmap
_audit_creation_method SHELXL-97
_cell_angle_alpha 94.8840(10)
_cell_angle_beta 91.4710(10)
_cell_angle_gamma 106.5410(10)
_cell_formula_units_Z 2
_cell_length_a 9.9318(3)
_cell_length_b 12.0190(3)
_cell_length_c 19.9237(5)
_cell_measurement_reflns_used 5838
_cell_measurement_temperature 294(2)
_cell_measurement_theta_max 28.14
_cell_measurement_theta_min 2.33
_cell_volume 2268.49(11)
_computing_cell_refinement 'SAINT+  V6.2 (Bruker, 2001)'
_computing_data_collection 'SMART V5.625 (Bruker, 2001)'
_computing_data_reduction 'SAINT+  V6.2'
_computing_molecular_graphics 'SHELXTL V6.1 (Sheldrick, 1997)'
_computing_publication_material 'SHELXTL V6.1'
_computing_structure_refinement 'SHELXL-97 (Sheldrick, 1997)'
_computing_structure_solution 'SHELXS-97 (Sheldrick, 1990)'
_diffrn_ambient_temperature 294(2)
_diffrn_measured_fraction_theta_full 0.993
_diffrn_measured_fraction_theta_max 0.993
_diffrn_measurement_device_type 'Bruker SMART APEX CCD diffractometer'
_diffrn_measurement_method 'omega scans'
_diffrn_radiation_monochromator graphite
_diffrn_radiation_source 'fine-focus sealed tube'
_diffrn_radiation_type MoK\a
_diffrn_radiation_wavelength 0.71073
_diffrn_reflns_av_R_equivalents 0.0303
_diffrn_reflns_av_sigmaI/netI 0.0467
_diffrn_reflns_limit_h_max 13
_diffrn_reflns_limit_h_min -13
_diffrn_reflns_limit_k_max 15
_diffrn_reflns_limit_k_min -16
_diffrn_reflns_limit_l_max 26
_diffrn_reflns_limit_l_min -26
_diffrn_reflns_number 24087
_diffrn_reflns_theta_full 28.29
_diffrn_reflns_theta_max 28.29
_diffrn_reflns_theta_min 1.03
_diffrn_standards_decay_% <1
_exptl_absorpt_coefficient_mu 6.490
_exptl_absorpt_correction_T_max 1.000
_exptl_absorpt_correction_T_min 0.768
_exptl_absorpt_correction_type multi-scan
_exptl_absorpt_process_details '(SADABS, Bruker, 1997)'
_exptl_crystal_colour lightyellow
_exptl_crystal_density_diffrn 1.796
_exptl_crystal_description block
_exptl_crystal_F_000 1184
_exptl_crystal_size_max 0.15
_exptl_crystal_size_mid 0.05
_exptl_crystal_size_min 0.05
_refine_diff_density_max 1.436
_refine_diff_density_min -0.542
_refine_diff_density_rms 0.131
_refine_ls_extinction_method none
_refine_ls_goodness_of_fit_ref 1.065
_refine_ls_hydrogen_treatment mixed
_refine_ls_matrix_type full
_refine_ls_number_parameters 526
_refine_ls_number_reflns 11179
_refine_ls_number_restraints 1
_refine_ls_restrained_S_all 1.065
_refine_ls_R_factor_all 0.0550
_refine_ls_R_factor_gt 0.0381
_refine_ls_shift/su_max 0.005
_refine_ls_shift/su_mean 0.000
_refine_ls_structure_factor_coef Fsqd
_refine_ls_weighting_details 'calc w=1/[\s^2^(Fo^2^)+(0.0347P)^2^+0.9379P] where P=(Fo^2^+2Fc^2^)/3'
_refine_ls_weighting_scheme calc
_refine_ls_wR_factor_gt 0.0753
_refine_ls_wR_factor_ref 0.0878
_reflns_number_gt 8777
_reflns_number_total 11179
_reflns_threshold_expression >2sigma(I)
_cod_data_source_file ja070617hsi20070127_041725.cif
_cod_data_source_block p-1
_cod_database_code 4109535

loop_
_symmetry_equiv_pos_as_xyz
'x, y, z'
'-x, -y, -z'

loop_
_atom_site_label
_atom_site_type_symbol
_atom_site_fract_x
_atom_site_fract_y
_atom_site_fract_z
_atom_site_U_iso_or_equiv
_atom_site_adp_type
_atom_site_occupancy
_atom_site_symmetry_multiplicity
_atom_site_calc_flag
_atom_site_refinement_flags
Pt1 Pt 0.20682(2) 0.73736(2) 0.291300(11) 0.03900(7) Uani 1 1 d .
Os1 Os 0.13887(2) 0.818084(19) 0.175135(11) 0.03596(6) Uani 1 1 d .
Sn1 Sn 0.24123(4) 1.03630(3) 0.23000(2) 0.03902(10) Uani 1 1 d .
P1 P 0.31603(17) 0.64350(14) 0.36610(8) 0.0416(3) Uani 1 1 d .
O11 O 0.0834(6) 0.9150(4) 0.0459(2) 0.0689(14) Uani 1 1 d .
O12 O -0.1469(5) 0.8188(5) 0.2229(3) 0.0821(17) Uani 1 1 d .
O13 O -0.0405(6) 0.7646(6) 0.3691(3) 0.096(2) Uani 1 1 d .
C11 C 0.1065(7) 0.8791(5) 0.0939(3) 0.0500(15) Uani 1 1 d .
C12 C -0.0368(6) 0.8220(6) 0.2057(3) 0.0516(16) Uani 1 1 d .
C13 C 0.0547(7) 0.7519(6) 0.3420(3) 0.0557(17) Uani 1 1 d .
C20 C 0.3323(6) 0.7758(5) 0.2134(3) 0.0388(12) Uani 1 1 d .
C21 C 0.3133(6) 0.7370(5) 0.1438(3) 0.0406(13) Uani 1 1 d .
C22 C 0.1772(7) 0.6644(5) 0.1167(3) 0.0469(15) Uani 1 1 d .
C23 C 0.0676(7) 0.6119(5) 0.1564(3) 0.0437(14) Uani 1 1 d D
C24 C 0.4281(7) 0.7778(5) 0.0958(3) 0.0459(14) Uani 1 1 d .
C25 C 0.5633(7) 0.7790(7) 0.1137(4) 0.069(2) Uani 1 1 d .
H25 H 0.5826 0.7559 0.1554 0.083 Uiso 1 1 calc R
C26 C 0.6696(9) 0.8137(8) 0.0710(5) 0.085(3) Uani 1 1 d .
H26 H 0.7596 0.8116 0.0837 0.102 Uiso 1 1 calc R
C27 C 0.6470(10) 0.8513(7) 0.0102(5) 0.081(3) Uani 1 1 d .
H27 H 0.7204 0.8746 -0.0184 0.098 Uiso 1 1 calc R
C28 C 0.5149(11) 0.8540(7) -0.0078(4) 0.082(3) Uani 1 1 d .
H28 H 0.4981 0.8813 -0.0486 0.098 Uiso 1 1 calc R
C29 C 0.4046(8) 0.8160(7) 0.0345(4) 0.067(2) Uani 1 1 d .
H29 H 0.3143 0.8165 0.0211 0.081 Uiso 1 1 calc R
C30 C -0.0770(6) 0.5521(5) 0.1291(3) 0.0478(15) Uani 1 1 d .
C31 C -0.1340(8) 0.5764(7) 0.0702(4) 0.072(2) Uani 1 1 d .
H31 H -0.0793 0.6334 0.0455 0.086 Uiso 1 1 calc R
C32 C -0.2710(9) 0.5177(8) 0.0468(4) 0.085(3) Uani 1 1 d .
H32 H -0.3070 0.5352 0.0068 0.103 Uiso 1 1 calc R
C33 C -0.3512(8) 0.4356(7) 0.0822(5) 0.078(2) Uani 1 1 d .
H33 H -0.4421 0.3950 0.0660 0.093 Uiso 1 1 calc R
C34 C -0.3001(8) 0.4116(7) 0.1415(5) 0.085(3) Uani 1 1 d .
H34 H -0.3573 0.3562 0.1663 0.102 Uiso 1 1 calc R
C35 C -0.1639(8) 0.4688(6) 0.1653(4) 0.069(2) Uani 1 1 d .
H35 H -0.1300 0.4513 0.2058 0.082 Uiso 1 1 calc R
C36 C 0.4657(6) 1.1077(5) 0.2450(3) 0.0470(15) Uani 1 1 d .
C37 C 0.5285(7) 1.1986(6) 0.2939(4) 0.0604(18) Uani 1 1 d .
H37 H 0.4722 1.2280 0.3229 0.073 Uiso 1 1 calc R
C38 C 0.6725(8) 1.2459(7) 0.3004(4) 0.076(2) Uani 1 1 d .
H38 H 0.7119 1.3063 0.3337 0.091 Uiso 1 1 calc R
C39 C 0.7566(8) 1.2057(8) 0.2589(5) 0.087(3) Uani 1 1 d .
H39 H 0.8535 1.2390 0.2634 0.104 Uiso 1 1 calc R
C40 C 0.7002(8) 1.1170(8) 0.2108(5) 0.080(3) Uani 1 1 d .
H40 H 0.7585 1.0889 0.1824 0.096 Uiso 1 1 calc R
C41 C 0.5544(7) 1.0675(6) 0.2037(4) 0.0595(18) Uani 1 1 d .
H41 H 0.5167 1.0064 0.1706 0.071 Uiso 1 1 calc R
C42 C 0.1564(7) 1.0694(5) 0.3269(3) 0.0456(14) Uani 1 1 d .
C43 C 0.0209(8) 1.0777(7) 0.3281(4) 0.068(2) Uani 1 1 d .
H43 H -0.0310 1.0708 0.2877 0.082 Uiso 1 1 calc R
C44 C -0.0393(10) 1.0958(8) 0.3883(5) 0.084(3) Uani 1 1 d .
H44 H -0.1314 1.1000 0.3878 0.101 Uiso 1 1 calc R
C45 C 0.0335(11) 1.1076(7) 0.4476(5) 0.087(3) Uani 1 1 d .
H45 H -0.0066 1.1221 0.4879 0.104 Uiso 1 1 calc R
C46 C 0.1675(10) 1.0980(7) 0.4478(4) 0.078(2) Uani 1 1 d .
H46 H 0.2181 1.1038 0.4885 0.093 Uiso 1 1 calc R
C47 C 0.2279(8) 1.0796(6) 0.3876(4) 0.0616(18) Uani 1 1 d .
H47 H 0.3194 1.0741 0.3885 0.074 Uiso 1 1 calc R
C48 C 0.1868(6) 1.1636(5) 0.1712(3) 0.0428(13) Uani 1 1 d .
C49 C 0.0527(7) 1.1440(6) 0.1439(3) 0.0577(17) Uani 1 1 d .
H49 H -0.0143 1.0730 0.1476 0.069 Uiso 1 1 calc R
C50 C 0.0166(8) 1.2295(7) 0.1109(4) 0.068(2) Uani 1 1 d .
H50 H -0.0753 1.2163 0.0939 0.082 Uiso 1 1 calc R
C51 C 0.1129(10) 1.3305(7) 0.1034(4) 0.071(2) Uani 1 1 d .
H51 H 0.0883 1.3870 0.0808 0.085 Uiso 1 1 calc R
C52 C 0.2476(9) 1.3509(6) 0.1290(4) 0.068(2) Uani 1 1 d .
H52 H 0.3145 1.4210 0.1236 0.082 Uiso 1 1 calc R
C53 C 0.2843(7) 1.2679(5) 0.1628(3) 0.0530(16) Uani 1 1 d .
H53 H 0.3761 1.2825 0.1802 0.064 Uiso 1 1 calc R
C54 C 0.3457(9) 0.7295(6) 0.4537(3) 0.064(2) Uani 1 1 d .
C55 C 0.2066(11) 0.7106(10) 0.4884(4) 0.106(4) Uani 1 1 d .
H55A H 0.2170 0.7695 0.5254 0.160 Uiso 1 1 calc R
H55B H 0.1808 0.6351 0.5049 0.160 Uiso 1 1 calc R
H55C H 0.1346 0.7155 0.4566 0.160 Uiso 1 1 calc R
C56 C 0.3984(13) 0.8576(7) 0.4428(5) 0.135(5) Uani 1 1 d .
H56A H 0.4221 0.9032 0.4856 0.202 Uiso 1 1 calc R
H56B H 0.3262 0.8800 0.4192 0.202 Uiso 1 1 calc R
H56C H 0.4803 0.8707 0.4165 0.202 Uiso 1 1 calc R
C57 C 0.4511(10) 0.7010(9) 0.5022(4) 0.100(3) Uani 1 1 d .
H57A H 0.5408 0.7153 0.4824 0.150 Uiso 1 1 calc R
H57B H 0.4178 0.6205 0.5107 0.150 Uiso 1 1 calc R
H57C H 0.4606 0.7495 0.5440 0.150 Uiso 1 1 calc R
C58 C 0.4936(8) 0.6309(7) 0.3382(4) 0.069(2) Uani 1 1 d .
C59 C 0.5959(9) 0.7561(9) 0.3432(5) 0.112(4) Uani 1 1 d .
H59A H 0.6823 0.7542 0.3233 0.167 Uiso 1 1 calc R
H59B H 0.6147 0.7863 0.3897 0.167 Uiso 1 1 calc R
H59C H 0.5539 0.8053 0.3196 0.167 Uiso 1 1 calc R
C60 C 0.5609(11) 0.5526(10) 0.3778(5) 0.117(4) Uani 1 1 d .
H60A H 0.4950 0.4767 0.3779 0.176 Uiso 1 1 calc R
H60B H 0.5851 0.5871 0.4233 0.176 Uiso 1 1 calc R
H60C H 0.6442 0.5457 0.3565 0.176 Uiso 1 1 calc R
C61 C 0.4817(10) 0.5817(8) 0.2646(4) 0.097(3) Uani 1 1 d .
H61A H 0.4456 0.6298 0.2372 0.145 Uiso 1 1 calc R
H61B H 0.4191 0.5038 0.2597 0.145 Uiso 1 1 calc R
H61C H 0.5729 0.5803 0.2503 0.145 Uiso 1 1 calc R
C62 C 0.1988(8) 0.4899(6) 0.3760(4) 0.067(2) Uani 1 1 d .
C63 C 0.2377(11) 0.4340(8) 0.4369(5) 0.111(4) Uani 1 1 d .
H63A H 0.1734 0.3576 0.4379 0.167 Uiso 1 1 calc R
H63B H 0.2325 0.4812 0.4775 0.167 Uiso 1 1 calc R
H63C H 0.3317 0.4280 0.4335 0.167 Uiso 1 1 calc R
C64 C 0.2021(12) 0.4100(7) 0.3127(5) 0.107(3) Uani 1 1 d .
H64A H 0.2972 0.4093 0.3058 0.161 Uiso 1 1 calc R
H64B H 0.1661 0.4381 0.2744 0.161 Uiso 1 1 calc R
H64C H 0.1451 0.3324 0.3180 0.161 Uiso 1 1 calc R
C65 C 0.0445(8) 0.4901(8) 0.3800(5) 0.097(3) Uani 1 1 d .
H65A H -0.0133 0.4127 0.3853 0.145 Uiso 1 1 calc R
H65B H 0.0147 0.5158 0.3394 0.145 Uiso 1 1 calc R
H65C H 0.0359 0.5420 0.4180 0.145 Uiso 1 1 calc R
H1 H 0.436(6) 0.843(5) 0.232(3) 0.054(18) Uiso 1 1 d .
H2 H 0.166(6) 0.656(5) 0.075(3) 0.031(15) Uiso 1 1 d .
H3 H 0.087(11) 0.596(9) 0.209(2) 0.16(4) Uiso 1 1 d D

loop_
_atom_site_aniso_label
_atom_site_aniso_U_11
_atom_site_aniso_U_22
_atom_site_aniso_U_33
_atom_site_aniso_U_23
_atom_site_aniso_U_13
_atom_site_aniso_U_12
Pt1 0.03838(12) 0.04353(13) 0.03599(12) 0.00787(9) 0.00299(9) 0.01199(10)
Os1 0.03559(12) 0.03596(12) 0.03522(12) 0.00533(9) 0.00095(9) 0.00804(9)
Sn1 0.0367(2) 0.0377(2) 0.0418(2) 0.00174(17) 0.00272(17) 0.00980(17)
P1 0.0441(8) 0.0430(9) 0.0377(8) 0.0061(7) -0.0016(7) 0.0125(7)
O11 0.089(4) 0.070(3) 0.048(3) 0.011(2) -0.015(3) 0.022(3)
O12 0.046(3) 0.118(5) 0.090(4) 0.025(4) 0.018(3) 0.030(3)
O13 0.073(4) 0.159(6) 0.076(4) 0.027(4) 0.029(3) 0.058(4)
C11 0.060(4) 0.040(3) 0.049(4) 0.003(3) 0.002(3) 0.014(3)
C12 0.037(3) 0.058(4) 0.059(4) 0.013(3) 0.003(3) 0.008(3)
C13 0.055(4) 0.074(5) 0.043(4) 0.018(3) 0.005(3) 0.023(4)
C20 0.040(3) 0.041(3) 0.038(3) 0.008(2) 0.003(2) 0.014(3)
C21 0.043(3) 0.039(3) 0.041(3) 0.006(3) 0.007(3) 0.013(3)
C22 0.053(4) 0.044(4) 0.044(4) 0.004(3) 0.004(3) 0.014(3)
C23 0.050(3) 0.032(3) 0.050(4) 0.007(3) 0.008(3) 0.012(3)
C24 0.049(4) 0.040(3) 0.047(3) 0.000(3) 0.011(3) 0.010(3)
C25 0.051(4) 0.094(6) 0.070(5) 0.024(4) 0.020(4) 0.027(4)
C26 0.059(5) 0.118(8) 0.083(6) 0.022(6) 0.030(4) 0.027(5)
C27 0.081(6) 0.075(6) 0.080(6) 0.005(5) 0.039(5) 0.007(5)
C28 0.110(7) 0.075(6) 0.063(5) 0.023(4) 0.036(5) 0.022(5)
C29 0.073(5) 0.077(5) 0.056(4) 0.015(4) 0.016(4) 0.024(4)
C30 0.047(3) 0.038(3) 0.053(4) 0.003(3) 0.007(3) 0.004(3)
C31 0.060(5) 0.079(5) 0.064(5) 0.019(4) -0.010(4) -0.002(4)
C32 0.077(6) 0.088(6) 0.073(5) 0.007(5) -0.023(5) -0.004(5)
C33 0.053(4) 0.068(5) 0.097(7) 0.000(5) -0.014(5) -0.002(4)
C34 0.057(5) 0.074(6) 0.115(8) 0.030(5) 0.009(5) -0.002(4)
C35 0.060(4) 0.064(5) 0.072(5) 0.021(4) -0.004(4) -0.002(4)
C36 0.038(3) 0.047(4) 0.056(4) 0.006(3) -0.001(3) 0.011(3)
C37 0.048(4) 0.065(5) 0.060(4) 0.000(4) -0.005(3) 0.006(3)
C38 0.057(5) 0.076(6) 0.077(6) 0.004(4) -0.018(4) -0.006(4)
C39 0.039(4) 0.081(6) 0.133(9) 0.025(6) -0.010(5) 0.001(4)
C40 0.054(5) 0.081(6) 0.116(7) 0.026(5) 0.033(5) 0.029(4)
C41 0.048(4) 0.052(4) 0.076(5) 0.006(4) 0.007(4) 0.010(3)
C42 0.053(4) 0.039(3) 0.047(4) 0.002(3) 0.010(3) 0.017(3)
C43 0.068(5) 0.084(6) 0.063(5) 0.011(4) 0.021(4) 0.035(4)
C44 0.097(6) 0.098(7) 0.082(6) 0.026(5) 0.045(5) 0.056(6)
C45 0.123(8) 0.078(6) 0.070(6) 0.018(5) 0.043(6) 0.040(6)
C46 0.109(7) 0.073(5) 0.045(4) 0.008(4) 0.013(4) 0.015(5)
C47 0.071(5) 0.055(4) 0.057(4) 0.006(3) 0.005(4) 0.015(4)
C48 0.046(3) 0.040(3) 0.043(3) 0.005(3) 0.009(3) 0.013(3)
C49 0.052(4) 0.065(5) 0.062(4) 0.016(4) 0.006(3) 0.022(4)
C50 0.063(5) 0.088(6) 0.063(5) 0.016(4) 0.003(4) 0.035(5)
C51 0.109(7) 0.061(5) 0.057(5) 0.018(4) 0.012(5) 0.046(5)
C52 0.095(6) 0.049(4) 0.059(5) 0.009(3) 0.011(4) 0.018(4)
C53 0.058(4) 0.047(4) 0.053(4) 0.006(3) 0.005(3) 0.014(3)
C54 0.088(5) 0.064(5) 0.041(4) -0.013(3) -0.018(4) 0.029(4)
C55 0.135(9) 0.162(10) 0.047(5) -0.011(5) 0.010(5) 0.087(8)
C56 0.209(13) 0.055(6) 0.116(8) -0.030(5) -0.075(8) 0.018(7)
C57 0.127(8) 0.115(8) 0.061(5) -0.009(5) -0.037(5) 0.048(7)
C58 0.062(5) 0.091(6) 0.069(5) 0.029(4) 0.007(4) 0.041(4)
C59 0.056(5) 0.154(10) 0.120(8) 0.061(7) 0.004(5) 0.009(6)
C60 0.118(8) 0.188(12) 0.097(7) 0.064(7) 0.024(6) 0.109(8)
C61 0.128(8) 0.124(8) 0.074(6) 0.031(6) 0.036(6) 0.086(7)
C62 0.075(5) 0.049(4) 0.075(5) 0.020(4) -0.006(4) 0.010(4)
C63 0.114(8) 0.094(7) 0.129(9) 0.072(7) -0.006(7) 0.020(6)
C64 0.148(10) 0.056(5) 0.104(8) -0.017(5) -0.010(7) 0.014(6)
C65 0.065(5) 0.091(7) 0.117(8) 0.041(6) 0.007(5) -0.015(5)

loop_
_atom_type_symbol
_atom_type_description
_atom_type_scat_dispersion_real
_atom_type_scat_dispersion_imag
_atom_type_scat_source
C C 0.0033 0.0016 'International Tables Vol C Tables 4.2.6.8 and 6.1.1.4'
H H 0.0000 0.0000 'International Tables Vol C Tables 4.2.6.8 and 6.1.1.4'
O O 0.0106 0.0060 'International Tables Vol C Tables 4.2.6.8 and 6.1.1.4'
P P 0.1023 0.0942 'International Tables Vol C Tables 4.2.6.8 and 6.1.1.4'
Sn Sn -0.6537 1.4246 'International Tables Vol C Tables 4.2.6.8 and 6.1.1.4'
Os Os -1.2165 7.6030 'International Tables Vol C Tables 4.2.6.8 and 6.1.1.4'
Pt Pt -1.7033 8.3905 'International Tables Vol C Tables 4.2.6.8 and 6.1.1.4'

loop_
_geom_angle_atom_site_label_1
_geom_angle_atom_site_label_2
_geom_angle_atom_site_label_3
_geom_angle
C13 Pt1 C20 151.8(3)
C13 Pt1 P1 99.9(2)
C20 Pt1 P1 107.57(16)
C13 Pt1 Os1 99.19(19)
C20 Pt1 Os1 54.28(16)
P1 Pt1 Os1 160.07(4)
C12 Os1 C11 92.0(3)
C12 Os1 C22 124.1(3)
C11 Os1 C22 90.2(3)
C12 Os1 C20 138.5(2)
C11 Os1 C20 129.4(2)
C22 Os1 C20 66.9(2)
C12 Os1 C21 157.1(2)
C11 Os1 C21 99.8(2)
C22 Os1 C21 37.3(2)
C20 Os1 C21 36.28(19)
C12 Os1 C23 92.7(3)
C11 Os1 C23 108.4(2)
C22 Os1 C23 35.2(2)
C20 Os1 C23 78.7(2)
C21 Os1 C23 65.0(2)
C12 Os1 Sn1 87.7(2)
C11 Os1 Sn1 87.73(19)
C22 Os1 Sn1 148.20(17)
C20 Os1 Sn1 90.30(15)
C21 Os1 Sn1 112.13(15)
C23 Os1 Sn1 163.80(16)
C12 Os1 Pt1 91.9(2)
C11 Os1 Pt1 175.6(2)
C22 Os1 Pt1 89.25(18)
C20 Os1 Pt1 46.61(14)
C21 Os1 Pt1 77.21(14)
C23 Os1 Pt1 73.34(15)
Sn1 Os1 Pt1 90.456(12)
C36 Sn1 C42 105.6(2)
C36 Sn1 C48 101.9(2)
C42 Sn1 C48 101.9(2)
C36 Sn1 Os1 118.40(17)
C42 Sn1 Os1 113.65(16)
C48 Sn1 Os1 113.51(16)
C58 P1 C62 107.9(4)
C58 P1 C54 107.7(4)
C62 P1 C54 107.5(4)
C58 P1 Pt1 113.3(2)
C62 P1 Pt1 110.8(2)
C54 P1 Pt1 109.4(2)
O11 C11 Os1 178.1(6)
O12 C12 Os1 176.5(7)
O13 C13 Pt1 175.1(6)
C21 C20 Pt1 132.3(4)
C21 C20 Os1 73.4(3)
Pt1 C20 Os1 79.11(19)
C21 C20 H1 118(3)
Pt1 C20 H1 110(3)
Os1 C20 H1 125(3)
C20 C21 C22 119.6(5)
C20 C21 C24 121.5(5)
C22 C21 C24 118.7(5)
C20 C21 Os1 70.4(3)
C22 C21 Os1 69.0(3)
C24 C21 Os1 129.0(4)
C23 C22 C21 123.8(6)
C23 C22 Os1 77.9(4)
C21 C22 Os1 73.7(3)
C23 C22 H2 120(4)
C21 C22 H2 116(4)
Os1 C22 H2 120(4)
C22 C23 C30 123.6(6)
C22 C23 Os1 66.9(3)
C30 C23 Os1 118.7(4)
C22 C23 H3 122(6)
C30 C23 H3 114(5)
Os1 C23 H3 96(5)
C25 C24 C29 117.9(6)
C25 C24 C21 119.2(6)
C29 C24 C21 122.9(6)
C26 C25 C24 120.8(8)
C26 C25 H25 119.6
C24 C25 H25 119.6
C27 C26 C25 121.6(8)
C27 C26 H26 119.2
C25 C26 H26 119.2
C28 C27 C26 118.6(8)
C28 C27 H27 120.7
C26 C27 H27 120.7
C27 C28 C29 120.4(8)
C27 C28 H28 119.8
C29 C28 H28 119.8
C24 C29 C28 120.6(8)
C24 C29 H29 119.7
C28 C29 H29 119.7
C31 C30 C35 117.1(6)
C31 C30 C23 123.9(6)
C35 C30 C23 119.0(6)
C30 C31 C32 121.6(7)
C30 C31 H31 119.2
C32 C31 H31 119.2
C33 C32 C31 119.8(8)
C33 C32 H32 120.1
C31 C32 H32 120.1
C32 C33 C34 120.3(8)
C32 C33 H33 119.8
C34 C33 H33 119.8
C33 C34 C35 120.6(8)
C33 C34 H34 119.7
C35 C34 H34 119.7
C34 C35 C30 120.6(7)
C34 C35 H35 119.7
C30 C35 H35 119.7
C41 C36 C37 116.7(6)
C41 C36 Sn1 120.6(5)
C37 C36 Sn1 122.7(5)
C38 C37 C36 121.3(7)
C38 C37 H37 119.3
C36 C37 H37 119.3
C39 C38 C37 120.7(8)
C39 C38 H38 119.6
C37 C38 H38 119.6
C38 C39 C40 120.0(7)
C38 C39 H39 120.0
C40 C39 H39 120.0
C39 C40 C41 120.1(8)
C39 C40 H40 120.0
C41 C40 H40 120.0
C36 C41 C40 121.2(7)
C36 C41 H41 119.4
C40 C41 H41 119.4
C47 C42 C43 117.0(6)
C47 C42 Sn1 124.1(5)
C43 C42 Sn1 118.8(5)
C42 C43 C44 121.2(8)
C42 C43 H43 119.4
C44 C43 H43 119.4
C45 C44 C43 120.9(9)
C45 C44 H44 119.6
C43 C44 H44 119.6
C44 C45 C46 119.0(8)
C44 C45 H45 120.5
C46 C45 H45 120.5
C45 C46 C47 120.2(8)
C45 C46 H46 119.9
C47 C46 H46 119.9
C42 C47 C46 121.6(8)
C42 C47 H47 119.2
C46 C47 H47 119.2
C49 C48 C53 118.2(6)
C49 C48 Sn1 121.0(5)
C53 C48 Sn1 120.8(5)
C48 C49 C50 120.4(7)
C48 C49 H49 119.8
C50 C49 H49 119.8
C51 C50 C49 120.5(7)
C51 C50 H50 119.8
C49 C50 H50 119.8
C50 C51 C52 120.0(7)
C50 C51 H51 120.0
C52 C51 H51 120.0
C51 C52 C53 120.2(7)
C51 C52 H52 119.9
C53 C52 H52 119.9
C52 C53 C48 120.8(7)
C52 C53 H53 119.6
C48 C53 H53 119.6
C56 C54 C55 107.5(8)
C56 C54 C57 108.5(7)
C55 C54 C57 107.7(7)
C56 C54 P1 107.0(6)
C55 C54 P1 110.3(5)
C57 C54 P1 115.6(5)
C54 C55 H55A 109.5
C54 C55 H55B 109.5
H55A C55 H55B 109.5
C54 C55 H55C 109.5
H55A C55 H55C 109.5
H55B C55 H55C 109.5
C54 C56 H56A 109.5
C54 C56 H56B 109.5
H56A C56 H56B 109.5
C54 C56 H56C 109.5
H56A C56 H56C 109.5
H56B C56 H56C 109.5
C54 C57 H57A 109.5
C54 C57 H57B 109.5
H57A C57 H57B 109.5
C54 C57 H57C 109.5
H57A C57 H57C 109.5
H57B C57 H57C 109.5
C61 C58 C59 107.3(7)
C61 C58 C60 105.9(7)
C59 C58 C60 109.1(7)
C61 C58 P1 110.3(5)
C59 C58 P1 107.3(6)
C60 C58 P1 116.6(6)
C58 C59 H59A 109.5
C58 C59 H59B 109.5
H59A C59 H59B 109.5
C58 C59 H59C 109.5
H59A C59 H59C 109.5
H59B C59 H59C 109.5
C58 C60 H60A 109.5
C58 C60 H60B 109.5
H60A C60 H60B 109.5
C58 C60 H60C 109.5
H60A C60 H60C 109.5
H60B C60 H60C 109.5
C58 C61 H61A 109.5
C58 C61 H61B 109.5
H61A C61 H61B 109.5
C58 C61 H61C 109.5
H61A C61 H61C 109.5
H61B C61 H61C 109.5
C64 C62 C63 108.0(7)
C64 C62 C65 105.2(7)
C63 C62 C65 108.3(7)
C64 C62 P1 109.3(6)
C63 C62 P1 115.3(6)
C65 C62 P1 110.2(5)
C62 C63 H63A 109.5
C62 C63 H63B 109.5
H63A C63 H63B 109.5
C62 C63 H63C 109.5
H63A C63 H63C 109.5
H63B C63 H63C 109.5
C62 C64 H64A 109.5
C62 C64 H64B 109.5
H64A C64 H64B 109.5
C62 C64 H64C 109.5
H64A C64 H64C 109.5
H64B C64 H64C 109.5
C62 C65 H65A 109.5
C62 C65 H65B 109.5
H65A C65 H65B 109.5
C62 C65 H65C 109.5
H65A C65 H65C 109.5
H65B C65 H65C 109.5

loop_
_geom_bond_atom_site_label_1
_geom_bond_atom_site_label_2
_geom_bond_distance
Pt1 C13 1.879(7)
Pt1 C20 2.017(6)
Pt1 P1 2.3601(15)
Pt1 Os1 2.7255(3)
Os1 C12 1.875(6)
Os1 C11 1.890(7)
Os1 C22 2.230(6)
Os1 C20 2.253(6)
Os1 C21 2.292(6)
Os1 C23 2.369(6)
Os1 Sn1 2.6540(4)
Sn1 C36 2.151(6)
Sn1 C42 2.177(6)
Sn1 C48 2.179(6)
P1 C58 1.906(7)
P1 C62 1.911(7)
P1 C54 1.922(6)
O11 C11 1.127(7)
O12 C12 1.146(7)
O13 C13 1.141(8)
C20 C21 1.416(8)
C20 H1 1.14(6)
C21 C22 1.446(8)
C21 C24 1.508(8)
C22 C23 1.396(8)
C22 H2 0.83(5)
C23 C30 1.477(8)
C23 H3 1.10(2)
C24 C25 1.376(9)
C24 C29 1.379(9)
C25 C26 1.368(10)
C25 H25 0.9300
C26 C27 1.363(12)
C26 H26 0.9300
C27 C28 1.362(12)
C27 H27 0.9300
C28 C29 1.395(10)
C28 H28 0.9300
C29 H29 0.9300
C30 C31 1.379(9)
C30 C35 1.389(9)
C31 C32 1.390(10)
C31 H31 0.9300
C32 C33 1.343(11)
C32 H32 0.9300
C33 C34 1.360(12)
C33 H33 0.9300
C34 C35 1.381(10)
C34 H34 0.9300
C35 H35 0.9300
C36 C41 1.378(9)
C36 C37 1.389(9)
C37 C38 1.379(9)
C37 H37 0.9300
C38 C39 1.346(12)
C38 H38 0.9300
C39 C40 1.352(12)
C39 H39 0.9300
C40 C41 1.398(10)
C40 H40 0.9300
C41 H41 0.9300
C42 C47 1.365(9)
C42 C43 1.378(9)
C43 C44 1.382(10)
C43 H43 0.9300
C44 C45 1.344(12)
C44 H44 0.9300
C45 C46 1.368(12)
C45 H45 0.9300
C46 C47 1.383(10)
C46 H46 0.9300
C47 H47 0.9300
C48 C49 1.373(9)
C48 C53 1.376(8)
C49 C50 1.389(9)
C49 H49 0.9300
C50 C51 1.338(10)
C50 H50 0.9300
C51 C52 1.366(11)
C51 H51 0.9300
C52 C53 1.374(9)
C52 H52 0.9300
C53 H53 0.9300
C54 C56 1.515(11)
C54 C55 1.528(11)
C54 C57 1.535(10)
C55 H55A 0.9600
C55 H55B 0.9600
C55 H55C 0.9600
C56 H56A 0.9600
C56 H56B 0.9600
C56 H56C 0.9600
C57 H57A 0.9600
C57 H57B 0.9600
C57 H57C 0.9600
C58 C61 1.523(11)
C58 C59 1.550(12)
C58 C60 1.553(10)
C59 H59A 0.9600
C59 H59B 0.9600
C59 H59C 0.9600
C60 H60A 0.9600
C60 H60B 0.9600
C60 H60C 0.9600
C61 H61A 0.9600
C61 H61B 0.9600
C61 H61C 0.9600
C62 C64 1.526(11)
C62 C63 1.528(11)
C62 C65 1.537(11)
C63 H63A 0.9600
C63 H63B 0.9600
C63 H63C 0.9600
C64 H64A 0.9600
C64 H64B 0.9600
C64 H64C 0.9600
C65 H65A 0.9600
C65 H65B 0.9600
C65 H65C 0.9600
